data_7160287
loop_
_publ_author_name
'Li, Yuming'
'Gou, Yan'
'Hou, Shanling'
'Xu, Yanwei'
'Yang, Yuxing'
'Wan, Zhihan'
'Fan, Zhi'

_publ_section_title
;
 Diastereoselective Synthesis of Functionalized Azabicyclo[3.1.0]hexanes
 from \a-Aryl Vinylsulfonium Salts with Benzimidazole- and Indole-derived
 Acrylonitriles
;
_journal_name_full 'Organic &amp; Biomolecular Chemistry'
_journal_paper_doi 10.1039/D4OB01615G
_journal_year 2025
_chemical_formula_moiety 'C24 H17 N2 O S'
_chemical_formula_sum 'C24 H17 N2 O S'
_chemical_formula_weight 381.45
_space_group_crystal_system orthorhombic
_space_group_IT_number 33
_space_group_name_Hall 'P 2c -2n'
_space_group_name_H-M_alt 'P n a 21'
_atom_sites_solution_hydrogens geom
_atom_sites_solution_primary dual
_audit_creation_date 2024-04-07
_audit_creation_method
;
Olex2 1.2
(compiled 2018.05.29 svn.r3508 for OlexSys, GUI svn.r5506)
;
_audit_update_record
;
2024-04-07 deposited with the CCDC.	2024-12-03 downloaded from the CCDC.
;
_cell_angle_alpha 90
_cell_angle_beta 90
_cell_angle_gamma 90
_cell_formula_units_Z 4
_cell_length_a 19.8487(19)
_cell_length_b 11.0122(12)
_cell_length_c 8.5823(8)
_cell_measurement_reflns_used 4017
_cell_measurement_temperature 293(2)
_cell_measurement_theta_max 25.985
_cell_measurement_theta_min 3.009
_cell_volume 1875.9(3)
_computing_cell_refinement 'SAINT V8.40B (?, 2016)'
_computing_data_reduction 'SAINT V8.40B (?, 2016)'
_computing_molecular_graphics 'Olex2 (Dolomanov et al., 2009)'
_computing_publication_material 'Olex2 (Dolomanov et al., 2009)'
_computing_structure_refinement 'XL (Sheldrick, 2008)'
_computing_structure_solution 'ShelXT (Sheldrick, 2015)'
_diffrn_ambient_temperature 293.0
_diffrn_measured_fraction_theta_full 0.999
_diffrn_measured_fraction_theta_max 1.000
_diffrn_measurement_device_type 'CCD area detector'
_diffrn_measurement_method 'phi and omega scans'
_diffrn_radiation_monochromator graphite
_diffrn_radiation_type MoK\a
_diffrn_radiation_wavelength 0.71073
_diffrn_reflns_av_R_equivalents 0.0654
_diffrn_reflns_av_unetI/netI 0.0603
_diffrn_reflns_Laue_measured_fraction_full 0.999
_diffrn_reflns_Laue_measured_fraction_max 1.000
_diffrn_reflns_limit_h_max 24
_diffrn_reflns_limit_h_min -24
_diffrn_reflns_limit_k_max 11
_diffrn_reflns_limit_k_min -13
_diffrn_reflns_limit_l_max 10
_diffrn_reflns_limit_l_min -10
_diffrn_reflns_number 15262
_diffrn_reflns_point_group_measured_fraction_full 0.991
_diffrn_reflns_point_group_measured_fraction_max 0.991
_diffrn_reflns_theta_full 25.242
_diffrn_reflns_theta_max 26.381
_diffrn_reflns_theta_min 2.115
_exptl_absorpt_coefficient_mu 0.190
_exptl_absorpt_correction_T_max 0.7454
_exptl_absorpt_correction_T_min 0.5856
_exptl_absorpt_correction_type none
_exptl_absorpt_process_details
;
SADABS-2016/2 (Bruker,2016/2) was used for absorption correction.
wR2(int) was 0.1668 before and 0.0723 after correction.
The Ratio of minimum to maximum transmission is 0.7856.
The \l/2 correction factor is Not present.
;
_exptl_crystal_density_diffrn 1.351
_exptl_crystal_description block
_exptl_crystal_F_000 796
_refine_diff_density_max 0.376
_refine_diff_density_min -0.470
_refine_diff_density_rms 0.058
_refine_ls_abs_structure_details
;
 Flack x determined using 893 quotients [(I+)-(I-)]/[(I+)+(I-)]
 (Parsons, Flack and Wagner, Acta Cryst. B69 (2013) 249-259).
;
_refine_ls_abs_structure_Flack 0.06(6)
_refine_ls_extinction_method none
_refine_ls_goodness_of_fit_ref 1.076
_refine_ls_hydrogen_treatment constr
_refine_ls_matrix_type full
_refine_ls_number_parameters 253
_refine_ls_number_reflns 3814
_refine_ls_number_restraints 1
_refine_ls_restrained_S_all 1.075
_refine_ls_R_factor_all 0.0952
_refine_ls_R_factor_gt 0.0639
_refine_ls_shift/su_max 0.000
_refine_ls_shift/su_mean 0.000
_refine_ls_structure_factor_coef Fsqd
_refine_ls_weighting_details 'w=1/[\s^2^(Fo^2^)+(0.0861P)^2^+0.7867P] where P=(Fo^2^+2Fc^2^)/3'
_refine_ls_weighting_scheme calc
_refine_ls_wR_factor_gt 0.1583
_refine_ls_wR_factor_ref 0.1803
_reflns_Friedel_coverage 0.854
_reflns_Friedel_fraction_full 0.982
_reflns_Friedel_fraction_max 0.982
_reflns_number_gt 2717
_reflns_number_total 3814
_reflns_threshold_expression 'I > 2\s(I)'
_cod_data_source_file d4ob01615g2.cif
_cod_data_source_block 20240407
_cod_database_code 7160287
_shelx_shelxl_version_number 2014/7
_shelx_space_group_comment
;
The symmetry employed for this shelxl refinement is uniquely defined
by the following loop, which should always be used as a source of
symmetry information in preference to the above space-group names.
They are only intended as comments.
;
_olex2_refinement_description
;
1. Fixed Uiso
 At 1.2 times of:
  All C(H) groups, All C(H,H) groups
2.a Ternary CH refined with riding coordinates:
 C9(H9)
2.b Secondary CH2 refined with riding coordinates:
 C22(H22a,H22b), C11(H11a,H11b)
2.c Aromatic/amide H refined with riding coordinates:
 C7(H7), C2(H2), C5(H5), C4(H4), C3(H3), C17(H17), C13(H13), C15(H15),
 C24(H24), C14(H14), C16(H16), C23(H23)
;
_olex2_submission_special_instructions 'No special instructions were received'

loop_
_space_group_symop_operation_xyz
'x, y, z'
'-x, -y, z+1/2'
'x+1/2, -y+1/2, z'
'-x+1/2, y+1/2, z+1/2'

loop_
_atom_site_label
_atom_site_type_symbol
_atom_site_fract_x
_atom_site_fract_y
_atom_site_fract_z
_atom_site_U_iso_or_equiv
_atom_site_adp_type
_atom_site_occupancy
_atom_site_site_symmetry_order
_atom_site_calc_flag
_atom_site_refinement_flags_posn
_atom_site_refinement_flags_adp
_atom_site_refinement_flags_occupancy
_atom_site_disorder_assembly
_atom_site_disorder_group
S1 S 0.87483(10) 0.81704(19) 0.5987(3) 0.0699(6) Uani 1 1 d . . . . .
N1 N 0.6242(2) 0.3712(4) 0.5928(6) 0.0409(10) Uani 1 1 d . . . . .
O1 O 0.7551(3) 0.7301(5) 0.4112(5) 0.0610(13) Uani 1 1 d . . . . .
C22 C 0.8565(2) 0.6037(5) 0.7369(6) 0.0345(11) Uani 1 1 d . . . . .
H22A H 0.8255 0.5890 0.8223 0.041 Uiso 1 1 calc R . . . .
H22B H 0.8673 0.5269 0.6876 0.041 Uiso 1 1 calc R . . . .
C12 C 0.7797(3) 0.4303(6) 0.3767(6) 0.0399(13) Uani 1 1 d . . . . .
N2 N 0.6915(3) 0.5609(6) 0.8729(7) 0.0649(16) Uani 1 1 d . . . . .
C1 C 0.5687(3) 0.3133(5) 0.6540(6) 0.0398(13) Uani 1 1 d . . . . .
C11 C 0.6951(2) 0.3399(5) 0.5721(7) 0.0394(13) Uani 1 1 d . . . . .
H11A H 0.7002 0.2670 0.5099 0.047 Uiso 1 1 calc R . . . .
H11B H 0.7174 0.3286 0.6716 0.047 Uiso 1 1 calc R . . . .
C8 C 0.6043(3) 0.4766(6) 0.5203(7) 0.0408(13) Uani 1 1 d . . . . .
C19 C 0.7026(3) 0.5668(5) 0.7424(7) 0.0427(13) Uani 1 1 d . . . . .
C9 C 0.6647(3) 0.5376(6) 0.4600(7) 0.0404(14) Uani 1 1 d . . . . .
H9 H 0.6620 0.5818 0.3611 0.048 Uiso 1 1 calc R . . . .
C10 C 0.7222(3) 0.4513(5) 0.4868(6) 0.0377(13) Uani 1 1 d . . . . .
C20 C 0.7671(3) 0.6708(6) 0.5280(7) 0.0434(13) Uani 1 1 d . . . . .
C6 C 0.5126(3) 0.3848(6) 0.6143(7) 0.0437(14) Uani 1 1 d . . . . .
C18 C 0.7186(3) 0.5730(5) 0.5785(7) 0.0403(13) Uani 1 1 d . . . . .
C7 C 0.5363(3) 0.4887(6) 0.5307(7) 0.0469(15) Uani 1 1 d . . . . .
H7 H 0.5104 0.5520 0.4914 0.056 Uiso 1 1 calc R . . . .
C2 C 0.5636(3) 0.2055(6) 0.7369(8) 0.0492(15) Uani 1 1 d . . . . .
H2 H 0.6013 0.1589 0.7605 0.059 Uiso 1 1 calc R . . . .
C21 C 0.8271(3) 0.6909(6) 0.6220(7) 0.0429(13) Uani 1 1 d . . . . .
C5 C 0.4485(3) 0.3457(7) 0.6611(8) 0.0525(17) Uani 1 1 d . . . . .
H5 H 0.4103 0.3903 0.6353 0.063 Uiso 1 1 calc R . . . .
C4 C 0.4432(3) 0.2407(8) 0.7454(8) 0.062(2) Uani 1 1 d . . . . .
H4 H 0.4009 0.2151 0.7787 0.074 Uiso 1 1 calc R . . . .
C3 C 0.4999(4) 0.1710(7) 0.7826(8) 0.0578(18) Uani 1 1 d . . . . .
H3 H 0.4944 0.0998 0.8394 0.069 Uiso 1 1 calc R . . . .
C17 C 0.8367(3) 0.3695(7) 0.4307(8) 0.0562(17) Uani 1 1 d . . . . .
H17 H 0.8389 0.3451 0.5343 0.067 Uiso 1 1 calc R . . . .
C13 C 0.7780(3) 0.4638(7) 0.2221(7) 0.0555(17) Uani 1 1 d . . . . .
H13 H 0.7408 0.5050 0.1827 0.067 Uiso 1 1 calc R . . . .
C15 C 0.8867(4) 0.3755(8) 0.1805(9) 0.070(2) Uani 1 1 d . . . . .
H15 H 0.9220 0.3551 0.1140 0.084 Uiso 1 1 calc R . . . .
C24 C 0.9311(3) 0.7736(7) 0.7269(10) 0.0635(19) Uani 1 1 d . . . . .
H24 H 0.9687 0.8200 0.7521 0.076 Uiso 1 1 calc R . . . .
C14 C 0.8321(4) 0.4358(8) 0.1249(8) 0.072(2) Uani 1 1 d . . . . .
H14 H 0.8307 0.4586 0.0206 0.087 Uiso 1 1 calc R . . . .
C16 C 0.8896(4) 0.3453(8) 0.3325(11) 0.071(2) Uani 1 1 d . . . . .
H16 H 0.9280 0.3075 0.3715 0.086 Uiso 1 1 calc R . . . .
C23 C 0.9181(4) 0.6658(8) 0.7922(9) 0.068(2) Uani 1 1 d . . . . .
H23 H 0.9461 0.6320 0.8675 0.082 Uiso 1 1 calc R . . . .

loop_
_atom_site_aniso_label
_atom_site_aniso_U_11
_atom_site_aniso_U_22
_atom_site_aniso_U_33
_atom_site_aniso_U_23
_atom_site_aniso_U_13
_atom_site_aniso_U_12
S1 0.0690(11) 0.0646(12) 0.0762(12) 0.0027(11) -0.0030(10) -0.0087(9)
N1 0.033(2) 0.042(3) 0.047(2) 0.007(3) 0.003(2) 0.000(2)
O1 0.078(3) 0.058(3) 0.047(2) 0.022(2) -0.006(2) -0.015(2)
C22 0.031(2) 0.038(3) 0.034(2) -0.004(2) -0.004(2) -0.002(2)
C12 0.037(3) 0.047(4) 0.036(3) 0.000(3) -0.002(2) -0.006(3)
N2 0.080(4) 0.066(4) 0.049(3) 0.002(3) 0.018(3) 0.000(3)
C1 0.032(2) 0.044(4) 0.043(3) -0.002(3) 0.005(2) -0.004(2)
C11 0.033(2) 0.041(3) 0.045(3) 0.004(3) 0.001(2) 0.000(2)
C8 0.039(3) 0.042(3) 0.042(3) 0.005(3) -0.001(2) 0.004(3)
C19 0.048(3) 0.040(4) 0.040(3) -0.001(3) 0.002(3) -0.001(3)
C9 0.038(3) 0.046(4) 0.037(3) 0.006(3) 0.000(2) 0.004(2)
C10 0.040(3) 0.041(4) 0.032(3) 0.005(2) -0.006(2) -0.001(2)
C20 0.053(3) 0.041(4) 0.036(3) 0.003(3) 0.001(2) -0.001(3)
C6 0.040(3) 0.052(4) 0.039(3) -0.008(3) 0.007(2) -0.001(3)
C18 0.043(3) 0.040(3) 0.038(3) 0.005(3) 0.003(2) 0.002(2)
C7 0.039(3) 0.055(4) 0.047(3) 0.002(3) 0.000(2) 0.008(3)
C2 0.052(3) 0.049(4) 0.047(3) -0.003(3) 0.003(3) -0.007(3)
C21 0.043(3) 0.044(3) 0.042(3) 0.002(3) 0.004(2) -0.005(3)
C5 0.039(3) 0.069(5) 0.050(3) -0.010(3) 0.009(3) -0.003(3)
C4 0.047(3) 0.084(6) 0.054(4) -0.013(4) 0.016(3) -0.023(4)
C3 0.062(4) 0.060(5) 0.052(4) 0.000(3) 0.012(3) -0.018(3)
C17 0.053(3) 0.070(5) 0.046(3) 0.005(3) 0.007(3) 0.013(3)
C13 0.047(3) 0.082(5) 0.037(3) 0.002(3) -0.002(3) -0.008(3)
C15 0.062(4) 0.089(6) 0.059(4) -0.007(4) 0.026(3) -0.006(4)
C24 0.053(4) 0.063(5) 0.075(5) -0.021(4) 0.005(4) -0.008(3)
C14 0.075(5) 0.101(7) 0.041(4) 0.000(4) 0.016(3) -0.021(5)
C16 0.054(4) 0.076(6) 0.085(5) 0.005(4) 0.019(4) 0.011(4)
C23 0.054(4) 0.082(6) 0.068(5) -0.001(4) -0.010(3) 0.004(4)

loop_
_atom_type_symbol
_atom_type_description
_atom_type_scat_dispersion_real
_atom_type_scat_dispersion_imag
_atom_type_scat_source
C C 0.0033 0.0016 'International Tables Vol C Tables 4.2.6.8 and 6.1.1.4'
H H 0.0000 0.0000 'International Tables Vol C Tables 4.2.6.8 and 6.1.1.4'
N N 0.0061 0.0033 'International Tables Vol C Tables 4.2.6.8 and 6.1.1.4'
O O 0.0106 0.0060 'International Tables Vol C Tables 4.2.6.8 and 6.1.1.4'
S S 0.1246 0.1234 'International Tables Vol C Tables 4.2.6.8 and 6.1.1.4'

loop_
_geom_angle_atom_site_label_1
_geom_angle_atom_site_label_2
_geom_angle_atom_site_label_3
_geom_angle
_geom_angle_site_symmetry_1
_geom_angle_site_symmetry_3
_geom_angle_publ_flag
C24 S1 C21 93.6(4) . . ?
C1 N1 C11 135.1(5) . . ?
C8 N1 C1 109.5(4) . . ?
C8 N1 C11 114.9(4) . . ?
C23 C22 C21 103.7(5) . . ?
C17 C12 C10 118.9(5) . . ?
C13 C12 C10 123.1(5) . . ?
C13 C12 C17 118.0(6) . . ?
N1 C1 C6 106.3(5) . . ?
N1 C1 C2 130.5(5) . . ?
C2 C1 C6 123.1(5) . . ?
N1 C11 C10 102.1(4) . . ?
N1 C8 C9 108.2(4) . . ?
C7 C8 N1 109.7(5) . . ?
C7 C8 C9 142.1(6) . . ?
N2 C19 C18 178.3(7) . . ?
C8 C9 C10 106.1(5) . . ?
C8 C9 C18 117.0(5) . . ?
C10 C9 C18 61.8(4) . . ?
C12 C10 C11 116.5(5) . . ?
C12 C10 C9 125.4(5) . . ?
C12 C10 C18 119.1(5) . . ?
C11 C10 C18 115.6(4) . . ?
C9 C10 C11 108.2(4) . . ?
C9 C10 C18 59.9(4) . . ?
O1 C20 C18 119.6(5) . . ?
O1 C20 C21 122.2(6) . . ?
C21 C20 C18 118.1(5) . . ?
C1 C6 C7 108.0(5) . . ?
C5 C6 C1 118.5(6) . . ?
C5 C6 C7 133.5(6) . . ?
C19 C18 C9 118.9(5) . . ?
C19 C18 C10 117.6(5) . . ?
C19 C18 C20 117.0(5) . . ?
C9 C18 C10 58.4(4) . . ?
C20 C18 C9 116.0(5) . . ?
C20 C18 C10 116.1(5) . . ?
C8 C7 C6 106.3(5) . . ?
C3 C2 C1 116.6(6) . . ?
C22 C21 S1 112.8(4) . . ?
C20 C21 S1 121.1(5) . . ?
C20 C21 C22 125.9(5) . . ?
C4 C5 C6 118.8(6) . . ?
C5 C4 C3 121.4(6) . . ?
C2 C3 C4 121.5(7) . . ?
C16 C17 C12 120.7(7) . . ?
C12 C13 C14 119.8(7) . . ?
C16 C15 C14 119.6(7) . . ?
C23 C24 S1 114.2(6) . . ?
C15 C14 C13 120.9(7) . . ?
C15 C16 C17 120.9(8) . . ?
C24 C23 C22 115.8(7) . . ?

loop_
_geom_bond_atom_site_label_1
_geom_bond_atom_site_label_2
_geom_bond_distance
_geom_bond_site_symmetry_2
_geom_bond_publ_flag
S1 C21 1.693(6) . ?
S1 C24 1.638(8) . ?
N1 C1 1.377(7) . ?
N1 C11 1.460(6) . ?
N1 C8 1.375(8) . ?
O1 C20 1.219(7) . ?
C22 C21 1.495(8) . ?
C22 C23 1.480(9) . ?
C12 C10 1.500(7) . ?
C12 C17 1.392(8) . ?
C12 C13 1.378(9) . ?
N2 C19 1.143(8) . ?
C1 C6 1.404(8) . ?
C1 C2 1.388(9) . ?
C11 C10 1.526(8) . ?
C8 C9 1.468(8) . ?
C8 C7 1.359(7) . ?
C19 C18 1.444(8) . ?
C9 C10 1.504(8) . ?
C9 C18 1.527(8) . ?
C10 C18 1.556(8) . ?
C20 C18 1.508(8) . ?
C20 C21 1.456(8) . ?
C6 C7 1.430(9) . ?
C6 C5 1.402(8) . ?
C2 C3 1.377(9) . ?
C5 C4 1.368(10) . ?
C4 C3 1.399(11) . ?
C17 C16 1.373(9) . ?
C13 C14 1.394(9) . ?
C15 C14 1.358(11) . ?
C15 C16 1.348(12) . ?
C24 C23 1.338(11) . ?
